data_4000336
_journal_name_full 'Chemistry of Materials'
_journal_paper_doi 10.1021/cm034352r
_journal_year 2003
_chemical_formula_moiety 'C30 H44 F15 Li5 O20'
_chemical_formula_sum 'C30 H44 F15 Li5 O20'
_chemical_formula_weight 1044.35
_chemical_name_common 02044
_space_group_IT_number 14
_symmetry_cell_setting monoclinic
_symmetry_space_group_name_Hall '-P 2ybc'
_symmetry_space_group_name_H-M 'P 1 21/c 1'
_atom_sites_solution_hydrogens geom
_atom_sites_solution_primary direct
_atom_sites_solution_secondary 'difference Fourier synthesis'
_cell_angle_alpha 90.00
_cell_angle_beta 104.539(7)
_cell_angle_gamma 90.00
_cell_formula_units_Z 4
_cell_length_a 12.715(5)
_cell_length_b 17.667(7)
_cell_length_c 22.509(9)
_cell_measurement_reflns_used 3419
_cell_measurement_temperature 173(2)
_cell_measurement_theta_max 23.47
_cell_measurement_theta_min 2.20
_cell_volume 4894(3)
_exptl_absorpt_coefficient_mu 0.148
_exptl_absorpt_correction_T_max 0.957
_exptl_absorpt_correction_T_min 0.934
_exptl_absorpt_correction_type multi-scan
_exptl_absorpt_process_details 'SADABS 2.03 (Sheldrick, 2000)'
_exptl_crystal_colour colorless
_exptl_crystal_density_diffrn 1.417
_exptl_crystal_density_meas ?
_exptl_crystal_density_method .
_exptl_crystal_description block
_exptl_crystal_F_000 2136
_exptl_crystal_size_max 0.46
_exptl_crystal_size_mid 0.42
_exptl_crystal_size_min 0.30
_refine_ls_extinction_coef ?
_refine_ls_extinction_method none
_refine_ls_goodness_of_fit_ref 1.040
_refine_ls_hydrogen_treatment constr
_refine_ls_matrix_type full
_refine_ls_number_parameters 741
_refine_ls_number_reflns 8669
_refine_ls_number_restraints 424
_refine_ls_restrained_S_all 1.088
_refine_ls_R_factor_all 0.0979
_refine_ls_R_factor_gt 0.0743
_refine_ls_shift/su_max 0.000
_refine_ls_shift/su_mean 0.000
_refine_ls_structure_factor_coef Fsqd
_refine_ls_weighting_details 'calc w=1/[\s^2^(Fo^2^)+(0.0868P)^2^+7.961P] where P=(Fo^2^+2Fc^2^)/3'
_refine_ls_weighting_scheme calc
_refine_ls_wR_factor_gt 0.1912
_refine_ls_wR_factor_ref 0.2112
_cod_depositor_comments
;
The following automatic conversions were performed:
'_symmetry_cell_setting' value 'Monoclinic' changed to 'monoclinic'
according to '/home/saulius/struct/CIF-dictionaries/cif_core.dic'
dictionary named 'cif_core.dic' version 2.4.1 from 2010-06-29.

Automatic conversion script
Id: cif_fix_enum 1527 2010-12-29 10:47:43Z saulius 

The following automatic conversions were performed:

'_atom_sites_solution_primary' value 'direct methods' was changed to
'direct'.

'_atom_sites_solution_hydrogens' value 'placed geometrically' was
changed to 'geom'.

Automatic conversion script
Id: cif_fix_values 6452 2018-10-05 10:23:21Z andrius 
;
_cod_original_sg_symbol_H-M P2(1)/c
_cod_database_code 4000336

loop_
_symmetry_equiv_pos_as_xyz
'x, y, z'
'-x, y+1/2, -z+1/2'
'-x, -y, -z'
'x, -y-1/2, z-1/2'

loop_
_atom_site_label
_atom_site_type_symbol
_atom_site_fract_x
_atom_site_fract_y
_atom_site_fract_z
_atom_site_U_iso_or_equiv
_atom_site_adp_type
_atom_site_occupancy
_atom_site_symmetry_multiplicity
_atom_site_calc_flag
_atom_site_refinement_flags
_atom_site_disorder_assembly
_atom_site_disorder_group
Li1 Li -0.1999(5) 0.4037(3) 0.8160(3) 0.0470(14) Uani 1 1 d . . .
Li2 Li -0.1894(5) 0.2714(4) 0.9104(3) 0.0483(15) Uani 1 1 d . A .
Li3 Li 0.1190(4) 0.3012(3) 0.9735(2) 0.0364(12) Uani 1 1 d . . .
Li4 Li 0.4182(5) 0.2363(3) 0.9988(3) 0.0470(14) Uani 1 1 d . . .
Li5 Li 0.4284(5) 0.2021(4) 1.1380(3) 0.0521(15) Uani 1 1 d . C .
C1 C -0.093(3) 0.4592(9) 0.7124(9) 0.081(3) Uani 0.643(10) 1 d PD A 1
H1A H -0.0294 0.4865 0.7064 0.121 Uiso 0.643(10) 1 calc PR A 1
H1B H -0.1593 0.4859 0.6911 0.121 Uiso 0.643(10) 1 calc PR A 1
H1C H -0.0939 0.4078 0.6960 0.121 Uiso 0.643(10) 1 calc PR A 1
O1 O -0.088(3) 0.4556(16) 0.7761(11) 0.0602(18) Uani 0.643(10) 1 d PD A 1
C2 C -0.047(3) 0.5237(15) 0.8075(9) 0.068(3) Uani 0.643(10) 1 d PD A 1
H2A H -0.0979 0.5662 0.7925 0.082 Uiso 0.643(10) 1 calc PR A 1
H2B H 0.0245 0.5365 0.8007 0.082 Uiso 0.643(10) 1 calc PR A 1
C3 C -0.0382(14) 0.5102(15) 0.8735(8) 0.063(3) Uani 0.643(10) 1 d PD A 1
H3A H 0.0138 0.4686 0.8889 0.075 Uiso 0.643(10) 1 calc PR A 1
H3B H -0.0120 0.5564 0.8976 0.075 Uiso 0.643(10) 1 calc PR A 1
O2 O -0.1445(13) 0.4903(10) 0.8794(6) 0.0478(19) Uani 0.643(10) 1 d PD A 1
C4 C -0.1430(8) 0.4693(8) 0.9408(5) 0.053(2) Uani 0.643(10) 1 d PD A 1
H4A H -0.1192 0.5127 0.9687 0.064 Uiso 0.643(10) 1 calc PR A 1
H4B H -0.0916 0.4270 0.9543 0.064 Uiso 0.643(10) 1 calc PR A 1
C5 C -0.2540(9) 0.4460(6) 0.9422(5) 0.053(2) Uani 0.643(10) 1 d PD A 1
H5A H -0.2549 0.4305 0.9844 0.064 Uiso 0.643(10) 1 calc PR A 1
H5B H -0.3048 0.4890 0.9300 0.064 Uiso 0.643(10) 1 calc PR A 1
O3 O -0.2873(7) 0.3837(5) 0.9006(5) 0.0441(18) Uani 0.643(10) 1 d PD A 1
C6 C -0.3952(7) 0.3576(6) 0.8995(5) 0.065(3) Uani 0.643(10) 1 d PD A 1
H6A H -0.4483 0.3993 0.8873 0.078 Uiso 0.643(10) 1 calc PR A 1
H6B H -0.3981 0.3395 0.9406 0.078 Uiso 0.643(10) 1 calc PR A 1
C7 C -0.4212(6) 0.2948(6) 0.8542(5) 0.058(3) Uani 0.643(10) 1 d PD A 1
H7A H -0.4950 0.2750 0.8519 0.070 Uiso 0.643(10) 1 calc PR A 1
H7B H -0.4190 0.3132 0.8130 0.070 Uiso 0.643(10) 1 calc PR A 1
O4 O -0.3424(6) 0.2368(5) 0.8739(3) 0.0500(18) Uani 0.643(10) 1 d PD A 1
C8 C -0.3349(9) 0.1838(7) 0.8274(5) 0.064(3) Uani 0.643(10) 1 d PD A 1
H8A H -0.3086 0.2088 0.7946 0.077 Uiso 0.643(10) 1 calc PR A 1
H8B H -0.4067 0.1607 0.8091 0.077 Uiso 0.643(10) 1 calc PR A 1
C9 C -0.2555(8) 0.1247(6) 0.8590(7) 0.070(3) Uani 0.643(10) 1 d PD A 1
H9A H -0.2832 0.0985 0.8909 0.084 Uiso 0.643(10) 1 calc PR A 1
H9B H -0.2436 0.0867 0.8290 0.084 Uiso 0.643(10) 1 calc PR A 1
O5 O -0.1570(9) 0.1634(8) 0.8861(12) 0.059(2) Uani 0.643(10) 1 d PD A 1
C10 C -0.0784(11) 0.1159(12) 0.9244(9) 0.077(4) Uani 0.643(10) 1 d PD A 1
H10A H -0.0811 0.0655 0.9058 0.115 Uiso 0.643(10) 1 calc PR A 1
H10B H -0.0940 0.1117 0.9648 0.115 Uiso 0.643(10) 1 calc PR A 1
H10C H -0.0059 0.1376 0.9291 0.115 Uiso 0.643(10) 1 calc PR A 1
C1' C -0.101(5) 0.4814(19) 0.7181(17) 0.081(3) Uani 0.357(10) 1 d PD A 2
H1'A H -0.0388 0.5113 0.7138 0.121 Uiso 0.357(10) 1 calc PR A 2
H1'B H -0.1680 0.5111 0.7033 0.121 Uiso 0.357(10) 1 calc PR A 2
H1'C H -0.1061 0.4349 0.6939 0.121 Uiso 0.357(10) 1 calc PR A 2
O1' O -0.089(6) 0.463(3) 0.7809(19) 0.0602(18) Uani 0.357(10) 1 d PD A 2
C2' C -0.051(5) 0.525(3) 0.8212(18) 0.068(3) Uani 0.357(10) 1 d PD A 2
H2'A H -0.0972 0.5696 0.8076 0.082 Uiso 0.357(10) 1 calc PR A 2
H2'B H 0.0244 0.5372 0.8208 0.082 Uiso 0.357(10) 1 calc PR A 2
C3' C -0.056(3) 0.503(3) 0.8838(16) 0.063(3) Uani 0.357(10) 1 d PD A 2
H3'A H -0.0042 0.4610 0.8993 0.075 Uiso 0.357(10) 1 calc PR A 2
H3'B H -0.0374 0.5462 0.9121 0.075 Uiso 0.357(10) 1 calc PR A 2
O2' O -0.165(3) 0.4781(19) 0.8797(12) 0.0478(19) Uani 0.357(10) 1 d PD A 2
C4' C -0.1800(19) 0.4589(17) 0.9386(10) 0.053(2) Uani 0.357(10) 1 d PD A 2
H4'A H -0.1731 0.5047 0.9646 0.064 Uiso 0.357(10) 1 calc PR A 2
H4'B H -0.1238 0.4221 0.9591 0.064 Uiso 0.357(10) 1 calc PR A 2
C5' C -0.2886(17) 0.4256(13) 0.9305(10) 0.053(2) Uani 0.357(10) 1 d PD A 2
H5'A H -0.2979 0.4078 0.9706 0.064 Uiso 0.357(10) 1 calc PR A 2
H5'B H -0.3447 0.4644 0.9144 0.064 Uiso 0.357(10) 1 calc PR A 2
O3' O -0.3016(14) 0.3634(10) 0.8885(10) 0.0441(18) Uani 0.357(10) 1 d PD A 2
C6' C -0.4088(14) 0.3323(11) 0.8737(11) 0.065(3) Uani 0.357(10) 1 d PD A 2
H6'A H -0.4624 0.3716 0.8550 0.078 Uiso 0.357(10) 1 calc PR A 2
H6'B H -0.4270 0.3134 0.9113 0.078 Uiso 0.357(10) 1 calc PR A 2
C7' C -0.4114(13) 0.2701(10) 0.8303(8) 0.058(3) Uani 0.357(10) 1 d PD A 2
H7'A H -0.4847 0.2470 0.8192 0.070 Uiso 0.357(10) 1 calc PR A 2
H7'B H -0.3951 0.2896 0.7923 0.070 Uiso 0.357(10) 1 calc PR A 2
O4' O -0.3328(13) 0.2147(9) 0.8579(8) 0.0500(18) Uani 0.357(10) 1 d PD A 2
C8' C -0.3083(17) 0.1621(13) 0.8160(10) 0.064(3) Uani 0.357(10) 1 d PD A 2
H8'A H -0.2793 0.1887 0.7848 0.077 Uiso 0.357(10) 1 calc PR A 2
H8'B H -0.3747 0.1343 0.7948 0.077 Uiso 0.357(10) 1 calc PR A 2
C9' C -0.2257(17) 0.1085(12) 0.8516(14) 0.070(3) Uani 0.357(10) 1 d PD A 2
H9'A H -0.2561 0.0791 0.8808 0.084 Uiso 0.357(10) 1 calc PR A 2
H9'B H -0.2020 0.0727 0.8236 0.084 Uiso 0.357(10) 1 calc PR A 2
O5' O -0.1365(18) 0.1537(15) 0.884(2) 0.059(2) Uani 0.357(10) 1 d PD A 2
C10' C -0.052(2) 0.107(2) 0.917(2) 0.077(4) Uani 0.357(10) 1 d PD A 2
H10D H -0.0454 0.0620 0.8930 0.115 Uiso 0.357(10) 1 calc PR A 2
H10E H -0.0683 0.0914 0.9559 0.115 Uiso 0.357(10) 1 calc PR A 2
H10F H 0.0168 0.1351 0.9265 0.115 Uiso 0.357(10) 1 calc PR A 2
C11 C 0.2877(5) 0.1379(5) 1.2226(3) 0.129(3) Uani 1 1 d . C .
H11A H 0.3029 0.0890 1.2060 0.194 Uiso 1 1 calc R . .
H11B H 0.2120 0.1390 1.2254 0.194 Uiso 1 1 calc R . .
H11C H 0.3362 0.1450 1.2635 0.194 Uiso 1 1 calc R . .
O6 O 0.3047(3) 0.1962(2) 1.18361(15) 0.0825(11) Uani 1 1 d . . .
C12 C 0.2845(4) 0.2706(5) 1.2045(3) 0.101(2) Uani 1 1 d . C .
H12A H 0.3339 0.2808 1.2452 0.121 Uiso 1 1 calc R . .
H12B H 0.2086 0.2743 1.2081 0.121 Uiso 1 1 calc R . .
C13 C 0.3032(4) 0.3253(4) 1.1596(3) 0.0886(19) Uani 1 1 d . . .
H13A H 0.2531 0.3159 1.1189 0.106 Uiso 1 1 calc R C .
H13B H 0.2915 0.3775 1.1725 0.106 Uiso 1 1 calc R . .
O7 O 0.4129(3) 0.31513(18) 1.15703(14) 0.0689(9) Uani 1 1 d . C .
C14 C 0.4452(6) 0.3659(3) 1.1155(2) 0.0890(19) Uani 1 1 d . . .
H14A H 0.4480 0.4184 1.1313 0.107 Uiso 1 1 calc R C .
H14B H 0.3924 0.3640 1.0749 0.107 Uiso 1 1 calc R . .
C15 C 0.5529(5) 0.3423(3) 1.1101(3) 0.0882(18) Uani 1 1 d . C .
H15A H 0.5788 0.3769 1.0822 0.106 Uiso 1 1 calc R . .
H15B H 0.6056 0.3438 1.1508 0.106 Uiso 1 1 calc R . .
O8 O 0.5439(2) 0.26788(17) 1.08657(14) 0.0617(8) Uani 1 1 d . C .
C16 C 0.6475(4) 0.2382(4) 1.0824(3) 0.0895(19) Uani 1 1 d . . .
H16A H 0.6979 0.2351 1.1237 0.107 Uiso 1 1 calc R C .
H16B H 0.6801 0.2717 1.0566 0.107 Uiso 1 1 calc R . .
C17 C 0.6285(4) 0.1630(4) 1.0549(3) 0.092(2) Uani 1 1 d . C .
H17A H 0.6973 0.1418 1.0491 0.111 Uiso 1 1 calc R . .
H17B H 0.6005 0.1287 1.0822 0.111 Uiso 1 1 calc R . .
O9 O 0.5513(2) 0.16990(19) 0.99745(15) 0.0667(9) Uani 1 1 d . C .
C18 C 0.5145(5) 0.0989(3) 0.9712(3) 0.0886(18) Uani 1 1 d . . .
H18A H 0.4816 0.0695 0.9994 0.106 Uiso 1 1 calc R C .
H18B H 0.5759 0.0695 0.9633 0.106 Uiso 1 1 calc R . .
C19 C 0.4326(5) 0.1139(3) 0.9129(3) 0.0785(15) Uani 1 1 d . C .
H19A H 0.4670 0.1395 0.8834 0.094 Uiso 1 1 calc R . .
H19B H 0.4002 0.0658 0.8944 0.094 Uiso 1 1 calc R . .
O10 O 0.3516(2) 0.16088(16) 0.92642(14) 0.0603(7) Uani 1 1 d . C .
C20 C 0.2682(4) 0.1790(3) 0.8742(2) 0.0827(15) Uani 1 1 d . . .
H20A H 0.2146 0.2114 0.8862 0.124 Uiso 1 1 calc R C .
H20B H 0.2329 0.1323 0.8556 0.124 Uiso 1 1 calc R . .
H20C H 0.2992 0.2057 0.8444 0.124 Uiso 1 1 calc R . .
C21 C -0.0565(3) 0.2893(2) 1.03279(16) 0.0438(8) Uani 1 1 d D . .
O11 O -0.1423(2) 0.27077(18) 0.99646(11) 0.0581(7) Uani 1 1 d . A .
O12 O 0.0226(2) 0.32365(14) 1.02460(12) 0.0477(6) Uani 1 1 d . B .
C22 C -0.0662(11) 0.2852(9) 1.0997(4) 0.045(3) Uani 0.33 1 d PD B 1
F1 F -0.1346(12) 0.3337(10) 1.1158(9) 0.0720(19) Uani 0.33 1 d PD B 1
F2 F 0.0238(9) 0.3008(9) 1.1417(6) 0.075(2) Uani 0.33 1 d PD B 1
F3 F -0.1005(17) 0.2174(9) 1.1101(14) 0.070(2) Uani 0.33 1 d PD B 1
C22' C -0.0488(9) 0.2717(8) 1.1012(3) 0.045(3) Uani 0.33 1 d PD B 2
F1' F -0.1161(12) 0.3168(9) 1.1228(7) 0.0720(19) Uani 0.33 1 d PD B 2
F2' F 0.0492(7) 0.2799(10) 1.1382(6) 0.075(2) Uani 0.33 1 d PD B 2
F3' F -0.0820(18) 0.2028(8) 1.1102(14) 0.070(2) Uani 0.33 1 d PD B 2
C22" C -0.0387(8) 0.2486(6) 1.0950(4) 0.045(3) Uani 0.33 1 d PD B 3
F1" F -0.0588(8) 0.3027(5) 1.1316(5) 0.0720(19) Uani 0.33 1 d PD B 3
F2" F 0.0611(5) 0.2257(6) 1.1193(3) 0.075(2) Uani 0.33 1 d PD B 3
F3" F -0.1054(13) 0.1932(8) 1.0998(12) 0.070(2) Uani 0.33 1 d PD B 3
C23 C -0.0299(3) 0.28937(19) 0.84771(14) 0.0389(8) Uani 1 1 d D . .
O13 O 0.0548(2) 0.28124(16) 0.88765(11) 0.0506(6) Uani 1 1 d D A .
O14 O -0.11749(18) 0.31708(13) 0.85198(10) 0.0412(6) Uani 1 1 d D A .
C24 C -0.0253(3) 0.2610(3) 0.78406(18) 0.0621(12) Uani 1 1 d D A .
F4 F 0.0447(3) 0.2990(3) 0.76212(15) 0.1188(14) Uani 1 1 d D . .
F5 F 0.0045(4) 0.1900(2) 0.78517(15) 0.1193(14) Uani 1 1 d D . .
F6 F -0.1182(3) 0.2677(3) 0.74301(12) 0.1154(14) Uani 1 1 d D . .
C25 C 0.2509(10) 0.1630(6) 1.0297(8) 0.0347(11) Uiso 0.413(3) 1 d PD C 1
O15 O 0.1764(8) 0.2004(7) 0.9972(7) 0.0343(11) Uiso 0.413(3) 1 d PD C 1
O16 O 0.3398(10) 0.1947(9) 1.0595(5) 0.0353(10) Uiso 0.413(3) 1 d PD C 1
C26 C 0.2276(8) 0.0784(5) 1.0359(4) 0.0504(12) Uiso 0.413(3) 1 d PD C 1
F7 F 0.2215(7) 0.0419(4) 0.9882(3) 0.0747(14) Uiso 0.413(3) 1 d PD C 1
F8 F 0.2980(6) 0.0537(4) 1.0913(3) 0.0623(11) Uiso 0.413(3) 1 d PD C 1
F9 F 0.1303(6) 0.0703(4) 1.0526(5) 0.0692(13) Uiso 0.413(3) 1 d PD C 1
C25' C 0.2459(8) 0.1694(5) 1.0368(6) 0.0347(11) Uiso 0.421(5) 1 d PD C 2
O15' O 0.1665(7) 0.2056(5) 1.0095(3) 0.0343(11) Uiso 0.421(5) 1 d PD C 2
O16' O 0.3471(6) 0.1795(5) 1.0519(7) 0.0353(10) Uiso 0.421(5) 1 d PD C 2
C26' C 0.2222(8) 0.0865(6) 1.0481(5) 0.0504(12) Uiso 0.421(5) 1 d PD C 2
F7' F 0.1789(7) 0.0481(4) 0.9962(3) 0.0747(14) Uiso 0.421(5) 1 d PD C 2
F8' F 0.3149(5) 0.0423(4) 1.0678(4) 0.0623(11) Uiso 0.421(5) 1 d PD C 2
F9' F 0.1493(6) 0.0800(4) 1.0795(4) 0.0692(13) Uiso 0.421(5) 1 d PD C 2
C25" C 0.244(2) 0.1638(13) 1.0301(18) 0.0347(11) Uiso 0.167(3) 1 d PD C 3
O15" O 0.165(2) 0.1927(14) 0.9938(17) 0.0343(11) Uiso 0.167(3) 1 d PD C 3
O16" O 0.338(2) 0.191(2) 1.051(2) 0.0353(10) Uiso 0.167(3) 1 d PD C 3
C26" C 0.2208(15) 0.0846(10) 1.0496(8) 0.0504(12) Uiso 0.167(3) 1 d PD C 3
F7" F 0.1273(12) 0.0564(10) 1.0213(10) 0.0747(14) Uiso 0.167(3) 1 d PD C 3
F8" F 0.2861(12) 0.0326(8) 1.0291(8) 0.0623(11) Uiso 0.167(3) 1 d PD C 3
F9" F 0.2420(14) 0.0703(9) 1.1088(6) 0.0692(13) Uiso 0.167(3) 1 d PD C 3
C27 C 0.306(2) 0.3794(12) 0.9549(14) 0.034(2) Uani 0.45 1 d PD C 1
O17 O 0.383(3) 0.3339(15) 0.9666(10) 0.038(3) Uani 0.45 1 d PD C 1
O18 O 0.226(3) 0.3847(14) 0.9759(17) 0.037(3) Uani 0.45 1 d PD C 1
C28 C 0.3209(11) 0.4443(8) 0.9125(6) 0.0484(15) Uani 0.45 1 d PD C 1
F10 F 0.3240(7) 0.4241(4) 0.8586(4) 0.0727(10) Uani 0.45 1 d PD C 1
F11 F 0.4208(6) 0.4788(4) 0.9336(4) 0.0727(10) Uani 0.45 1 d PD C 1
F12 F 0.2561(9) 0.5045(6) 0.9172(6) 0.0727(10) Uani 0.45 1 d PD C 1
C27' C 0.310(2) 0.3728(12) 0.9483(16) 0.034(2) Uani 0.40 1 d PD C 2
O17' O 0.388(3) 0.3288(16) 0.9530(11) 0.038(3) Uani 0.40 1 d PD C 2
O18' O 0.228(3) 0.3669(13) 0.9675(16) 0.037(3) Uani 0.40 1 d PD C 2
C28' C 0.3238(12) 0.4495(8) 0.9197(7) 0.0484(15) Uani 0.40 1 d PD C 2
F10' F 0.2347(9) 0.4891(5) 0.9023(5) 0.0727(10) Uani 0.40 1 d PD C 2
F11' F 0.3653(7) 0.4430(5) 0.8699(4) 0.0727(10) Uani 0.40 1 d PD C 2
F12' F 0.4028(7) 0.4919(4) 0.9567(4) 0.0727(10) Uani 0.40 1 d PD C 2
C27" C 0.311(3) 0.382(2) 0.9519(18) 0.034(2) Uani 0.15 1 d PD C 3
O17" O 0.378(6) 0.332(3) 0.948(3) 0.038(3) Uani 0.15 1 d PD C 3
O18" O 0.233(6) 0.375(3) 0.976(3) 0.037(3) Uani 0.15 1 d PD C 3
C28" C 0.2991(18) 0.4423(14) 0.9023(11) 0.0484(15) Uani 0.15 1 d PD C 3
F10" F 0.2301(15) 0.4276(9) 0.8516(8) 0.0727(10) Uani 0.15 1 d PD C 3
F11" F 0.3976(15) 0.4600(11) 0.8909(12) 0.0727(10) Uani 0.15 1 d PD C 3
F12" F 0.275(2) 0.5118(14) 0.9200(16) 0.0727(10) Uani 0.15 1 d PD C 3
C29 C 0.5902(3) 0.0916(2) 1.21731(15) 0.0428(8) Uani 1 1 d . C .
O19 O 0.6808(2) 0.1072(2) 1.24840(13) 0.0715(9) Uani 1 1 d . . .
O20 O 0.5277(2) 0.13197(17) 1.18123(14) 0.0641(8) Uani 1 1 d . . .
C30 C 0.5497(4) 0.0127(3) 1.2260(2) 0.0672(12) Uani 1 1 d . . .
F13 F 0.5136(4) 0.0103(2) 1.27675(19) 0.1361(17) Uani 1 1 d . C .
F14 F 0.6268(3) -0.03992(17) 1.23181(17) 0.1115(12) Uani 1 1 d . C .
F15 F 0.4701(3) -0.01100(18) 1.18065(18) 0.1011(11) Uani 1 1 d . C .

loop_
_atom_site_aniso_label
_atom_site_aniso_U_11
_atom_site_aniso_U_22
_atom_site_aniso_U_33
_atom_site_aniso_U_23
_atom_site_aniso_U_13
_atom_site_aniso_U_12
Li1 0.045(3) 0.046(3) 0.044(3) 0.006(3) 0.000(3) 0.002(3)
Li2 0.037(3) 0.069(4) 0.035(3) 0.012(3) 0.002(2) -0.007(3)
Li3 0.033(3) 0.040(3) 0.036(3) 0.004(2) 0.008(2) 0.000(2)
Li4 0.042(3) 0.042(3) 0.059(4) 0.010(3) 0.018(3) 0.004(3)
Li5 0.044(3) 0.056(4) 0.050(4) 0.007(3) 0.001(3) 0.007(3)
C1 0.124(7) 0.059(10) 0.071(5) 0.009(6) 0.045(4) 0.009(9)
O1 0.066(2) 0.056(5) 0.061(4) 0.002(2) 0.022(3) -0.009(4)
C2 0.073(4) 0.055(3) 0.079(9) -0.001(6) 0.023(7) -0.018(3)
C3 0.061(6) 0.054(6) 0.069(7) -0.005(5) 0.007(4) -0.021(4)
O2 0.054(7) 0.036(6) 0.0489(16) -0.003(2) 0.003(3) -0.003(3)
C4 0.062(8) 0.050(5) 0.042(2) -0.011(3) 0.001(5) 0.011(5)
C5 0.064(8) 0.056(6) 0.041(5) -0.009(3) 0.016(5) 0.012(4)
O3 0.038(3) 0.055(5) 0.040(5) 0.000(4) 0.011(3) 0.006(3)
C6 0.043(3) 0.080(7) 0.083(8) 0.025(5) 0.035(5) 0.017(4)
C7 0.031(3) 0.071(7) 0.069(7) 0.021(5) 0.004(4) -0.005(4)
O4 0.038(2) 0.064(5) 0.046(4) 0.013(3) 0.006(2) -0.005(3)
C8 0.050(6) 0.073(8) 0.063(6) -0.011(5) 0.002(4) -0.019(4)
C9 0.053(7) 0.055(6) 0.099(5) -0.021(5) 0.012(5) -0.018(4)
O5 0.045(4) 0.042(4) 0.082(3) -0.002(3) 0.004(5) -0.011(3)
C10 0.048(8) 0.044(6) 0.129(7) 0.004(5) 0.006(6) 0.003(6)
C1' 0.124(7) 0.059(10) 0.071(5) 0.009(6) 0.045(4) 0.009(9)
O1' 0.066(2) 0.056(5) 0.061(4) 0.002(2) 0.022(3) -0.009(4)
C2' 0.073(4) 0.055(3) 0.079(9) -0.001(6) 0.023(7) -0.018(3)
C3' 0.061(6) 0.054(6) 0.069(7) -0.005(5) 0.007(4) -0.021(4)
O2' 0.054(7) 0.036(6) 0.0489(16) -0.003(2) 0.003(3) -0.003(3)
C4' 0.062(8) 0.050(5) 0.042(2) -0.011(3) 0.001(5) 0.011(5)
C5' 0.064(8) 0.056(6) 0.041(5) -0.009(3) 0.016(5) 0.012(4)
O3' 0.038(3) 0.055(5) 0.040(5) 0.000(4) 0.011(3) 0.006(3)
C6' 0.043(3) 0.080(7) 0.083(8) 0.025(5) 0.035(5) 0.017(4)
C7' 0.031(3) 0.071(7) 0.069(7) 0.021(5) 0.004(4) -0.005(4)
O4' 0.038(2) 0.064(5) 0.046(4) 0.013(3) 0.006(2) -0.005(3)
C8' 0.050(6) 0.073(8) 0.063(6) -0.011(5) 0.002(4) -0.019(4)
C9' 0.053(7) 0.055(6) 0.099(5) -0.021(5) 0.012(5) -0.018(4)
O5' 0.045(4) 0.042(4) 0.082(3) -0.002(3) 0.004(5) -0.011(3)
C10' 0.048(8) 0.044(6) 0.129(7) 0.004(5) 0.006(6) 0.003(6)
C11 0.084(4) 0.211(9) 0.105(5) 0.079(5) 0.046(4) 0.021(5)
O6 0.0596(19) 0.127(3) 0.064(2) 0.025(2) 0.0214(16) 0.023(2)
C12 0.050(3) 0.184(7) 0.062(3) -0.037(4) 0.001(2) 0.031(4)
C13 0.072(3) 0.108(4) 0.066(3) -0.033(3) -0.019(3) 0.037(3)
O7 0.070(2) 0.068(2) 0.0539(17) -0.0071(15) -0.0122(14) 0.0154(16)
C14 0.148(6) 0.044(3) 0.057(3) 0.001(2) -0.007(3) 0.004(3)
C15 0.110(5) 0.067(3) 0.075(3) 0.007(3) -0.001(3) -0.041(3)
O8 0.0436(15) 0.0602(18) 0.0757(19) 0.0182(15) 0.0043(13) -0.0128(13)
C16 0.033(2) 0.145(6) 0.087(4) 0.035(4) 0.007(2) -0.006(3)
C17 0.052(3) 0.132(5) 0.100(4) 0.044(4) 0.031(3) 0.043(3)
O9 0.0494(16) 0.074(2) 0.083(2) 0.0272(17) 0.0293(15) 0.0206(15)
C18 0.092(4) 0.066(3) 0.124(5) 0.020(3) 0.058(4) 0.038(3)
C19 0.097(4) 0.057(3) 0.097(4) -0.010(3) 0.054(3) 0.016(3)
O10 0.0669(18) 0.0550(17) 0.0654(18) -0.0073(14) 0.0289(15) 0.0111(14)
C20 0.081(3) 0.106(4) 0.061(3) -0.021(3) 0.017(3) 0.013(3)
C21 0.040(2) 0.057(2) 0.0361(18) 0.0106(16) 0.0115(16) 0.0018(17)
O11 0.0465(15) 0.086(2) 0.0370(14) 0.0126(13) 0.0011(12) -0.0087(14)
O12 0.0483(14) 0.0531(15) 0.0489(14) 0.0016(12) 0.0257(12) -0.0044(12)
C22 0.039(4) 0.065(8) 0.029(2) -0.007(3) 0.006(2) -0.009(4)
F1 0.076(5) 0.094(6) 0.055(4) -0.011(4) 0.035(4) -0.002(4)
F2 0.038(3) 0.135(7) 0.044(2) 0.030(3) -0.009(2) -0.010(4)
F3 0.066(4) 0.081(5) 0.056(4) 0.032(4) 0.000(4) -0.022(3)
C22' 0.039(4) 0.065(8) 0.029(2) -0.007(3) 0.006(2) -0.009(4)
F1' 0.076(5) 0.094(6) 0.055(4) -0.011(4) 0.035(4) -0.002(4)
F2' 0.038(3) 0.135(7) 0.044(2) 0.030(3) -0.009(2) -0.010(4)
F3' 0.066(4) 0.081(5) 0.056(4) 0.032(4) 0.000(4) -0.022(3)
C22" 0.039(4) 0.065(8) 0.029(2) -0.007(3) 0.006(2) -0.009(4)
F1" 0.076(5) 0.094(6) 0.055(4) -0.011(4) 0.035(4) -0.002(4)
F2" 0.038(3) 0.135(7) 0.044(2) 0.030(3) -0.009(2) -0.010(4)
F3" 0.066(4) 0.081(5) 0.056(4) 0.032(4) 0.000(4) -0.022(3)
C23 0.043(2) 0.0427(19) 0.0319(17) 0.0029(14) 0.0118(15) 0.0018(15)
O13 0.0436(14) 0.0695(17) 0.0356(13) -0.0003(12) 0.0039(11) 0.0110(12)
O14 0.0393(13) 0.0473(14) 0.0390(13) 0.0072(10) 0.0138(10) 0.0061(11)
C24 0.055(2) 0.090(3) 0.042(2) -0.009(2) 0.0128(19) 0.016(2)
F4 0.123(3) 0.183(4) 0.073(2) -0.018(2) 0.068(2) -0.019(3)
F5 0.182(4) 0.100(3) 0.071(2) -0.0324(18) 0.023(2) 0.052(2)
F6 0.087(2) 0.206(4) 0.0415(14) -0.0348(19) -0.0065(14) 0.038(2)
C27 0.038(2) 0.032(3) 0.034(5) -0.006(3) 0.0126(19) -0.003(2)
O17 0.050(3) 0.041(3) 0.032(8) 0.007(5) 0.024(6) 0.0098(18)
O18 0.049(2) 0.020(7) 0.050(6) -0.013(6) 0.028(3) -0.005(5)
C28 0.057(3) 0.046(3) 0.053(4) 0.006(2) 0.035(3) 0.013(2)
F10 0.097(3) 0.0518(18) 0.084(3) 0.0140(19) 0.050(2) 0.0034(14)
F11 0.097(3) 0.0518(18) 0.084(3) 0.0140(19) 0.050(2) 0.0034(14)
F12 0.097(3) 0.0518(18) 0.084(3) 0.0140(19) 0.050(2) 0.0034(14)
C27' 0.038(2) 0.032(3) 0.034(5) -0.006(3) 0.0126(19) -0.003(2)
O17' 0.050(3) 0.041(3) 0.032(8) 0.007(5) 0.024(6) 0.0098(18)
O18' 0.049(2) 0.020(7) 0.050(6) -0.013(6) 0.028(3) -0.005(5)
C28' 0.057(3) 0.046(3) 0.053(4) 0.006(2) 0.035(3) 0.013(2)
F10' 0.097(3) 0.0518(18) 0.084(3) 0.0140(19) 0.050(2) 0.0034(14)
F11' 0.097(3) 0.0518(18) 0.084(3) 0.0140(19) 0.050(2) 0.0034(14)
F12' 0.097(3) 0.0518(18) 0.084(3) 0.0140(19) 0.050(2) 0.0034(14)
C27" 0.038(2) 0.032(3) 0.034(5) -0.006(3) 0.0126(19) -0.003(2)
O17" 0.050(3) 0.041(3) 0.032(8) 0.007(5) 0.024(6) 0.0098(18)
O18" 0.049(2) 0.020(7) 0.050(6) -0.013(6) 0.028(3) -0.005(5)
C28" 0.057(3) 0.046(3) 0.053(4) 0.006(2) 0.035(3) 0.013(2)
F10" 0.097(3) 0.0518(18) 0.084(3) 0.0140(19) 0.050(2) 0.0034(14)
F11" 0.097(3) 0.0518(18) 0.084(3) 0.0140(19) 0.050(2) 0.0034(14)
F12" 0.097(3) 0.0518(18) 0.084(3) 0.0140(19) 0.050(2) 0.0034(14)
C29 0.0406(19) 0.054(2) 0.0301(17) -0.0018(16) 0.0015(15) 0.0089(16)
O19 0.0463(16) 0.103(3) 0.0536(17) -0.0148(17) -0.0089(13) 0.0080(16)
O20 0.0520(16) 0.0664(19) 0.0671(19) 0.0261(15) 0.0022(14) 0.0112(14)
C30 0.093(4) 0.053(3) 0.059(3) 0.004(2) 0.025(3) 0.010(2)
F13 0.242(5) 0.086(2) 0.118(3) 0.020(2) 0.115(3) -0.008(3)
F14 0.150(3) 0.0621(18) 0.115(3) 0.0167(17) 0.020(2) 0.046(2)
F15 0.087(2) 0.074(2) 0.138(3) -0.0367(19) 0.021(2) -0.0240(16)
